data_2007024
loop_
_publ_author_name
'Tong, Ming-Liang'
'Yang, Guang'
'Chen, Xiao-Ming'
'Ng, Seik Weng'

_publ_section_title
;
 Bis[di-2-pyridylmethanediolato(1--)-<i>N</i>,<i>O</i>,<i>N</i>']cobalt(III)
 Perchlorate Trihydrate
;
_journal_issue 2
_journal_name_full 'Acta Crystallographica Section C'
_journal_page_first 217
_journal_page_last 219
_journal_paper_doi 10.1107/S0108270197013358
_journal_volume 54
_journal_year 1998
_chemical_formula_iupac '[Co(C11 H9 N2 O2 )2] (Cl O4) , 3H2 O'
_chemical_formula_sum 'C22 H24 Cl Co N4 O11'
_chemical_formula_weight 614.83
_chemical_name_systematic
;
Bis(di-2-pyridyl-1-hydroxymethoxy)cobalt(III) Perchlorate Trihydrate
;
_space_group_IT_number 2
_symmetry_cell_setting triclinic
_symmetry_space_group_name_Hall '-P 1'
_symmetry_space_group_name_H-M 'P -1'
_audit_creation_method SHELXL
_cell_angle_alpha 91.988(5)
_cell_angle_beta 108.291(5)
_cell_angle_gamma 95.861(3)
_cell_formula_units_Z 2
_cell_length_a 8.6342(3)
_cell_length_b 11.6080(5)
_cell_length_c 13.3840(10)
_cell_measurement_reflns_used 25
_cell_measurement_temperature 298(2)
_cell_measurement_theta_max 13.0
_cell_measurement_theta_min 12.0
_cell_volume 1263.82(12)
_computing_cell_refinement 'CAD-4 VAX/PC'
_computing_data_collection 'CAD-4 VAX/PC (Enraf Nonius Delft, 1988)'
_computing_data_reduction 'Xtal3.0 (Hall & Stewart, 1990)'
_computing_molecular_graphics 'ORTEP (Johnson, 1976)'
_computing_publication_material SHELXL93
_computing_structure_refinement 'SHELXL93 (Sheldrick, 1993)'
_computing_structure_solution 'SHELXS86 (Sheldrick, 1990)'
_diffrn_ambient_temperature 298(2)
_diffrn_measurement_device 'Enraf-Nonius CAD-4'
_diffrn_measurement_method '\w scan'
_diffrn_radiation_monochromator graphite
_diffrn_radiation_source 'fine-focus sealed tube'
_diffrn_radiation_type MoK\a
_diffrn_radiation_wavelength 0.71073
_diffrn_reflns_av_R_equivalents 0.0122
_diffrn_reflns_av_sigmaI/netI 0.0187
_diffrn_reflns_limit_h_max 10
_diffrn_reflns_limit_h_min 0
_diffrn_reflns_limit_k_max 13
_diffrn_reflns_limit_k_min -13
_diffrn_reflns_limit_l_max 15
_diffrn_reflns_limit_l_min -15
_diffrn_reflns_number 4760
_diffrn_reflns_theta_max 24.97
_diffrn_reflns_theta_min 1.61
_diffrn_standards_decay_% 2.5
_diffrn_standards_interval_time 60
_diffrn_standards_number 3
_exptl_absorpt_coefficient_mu 0.853
_exptl_absorpt_correction_T_max 0.736
_exptl_absorpt_correction_T_min 0.682
_exptl_absorpt_correction_type '\y scan (North, Phillips & Mathews, 1968)'
_exptl_crystal_colour red
_exptl_crystal_density_diffrn 1.616
_exptl_crystal_density_meas ?
_exptl_crystal_description block
_exptl_crystal_F_000 632
_exptl_crystal_size_max 0.36
_exptl_crystal_size_mid 0.36
_exptl_crystal_size_min 0.36
_refine_diff_density_max 0.532
_refine_diff_density_min -0.361
_refine_ls_extinction_method none
_refine_ls_goodness_of_fit_all 1.061
_refine_ls_goodness_of_fit_obs 1.082
_refine_ls_hydrogen_treatment H_atoms_riding
_refine_ls_matrix_type full
_refine_ls_number_parameters 388
_refine_ls_number_reflns 4435
_refine_ls_number_restraints 42
_refine_ls_restrained_S_all 1.071
_refine_ls_restrained_S_obs 1.093
_refine_ls_R_factor_all 0.0404
_refine_ls_R_factor_obs .0325
_refine_ls_shift/esd_max 0.098
_refine_ls_shift/esd_mean 0.005
_refine_ls_structure_factor_coef Fsqd
_refine_ls_weighting_details 'w = 1/[\s^2^(Fo^2^)+(0.0356P)^2^+0.9800P] where P=(Fo^2^+2Fc^2^)/3'
_refine_ls_weighting_scheme calc
_refine_ls_wR_factor_all 0.0826
_refine_ls_wR_factor_obs .0778
_reflns_number_observed 3838
_reflns_number_total 4435
_reflns_observed_criterion >2sigma(I)
_cod_data_source_file ln1036.cif
_cod_data_source_block cobpt
_cod_depositor_comments
;
The following automatic conversions were performed:

'_exptl_crystal_density_meas' value 'Not measured' was changed to '?'
- the value is perceived as not measured.

Automatic conversion script
Id: cif_fix_values 3008 2015-01-20 13:52:24Z robertas 

The following automatic conversions were performed:

'_refine_ls_weighting_scheme' value 'calc w =
1/[\s^2^(Fo^2^)+(0.0356P)^2^+0.9800P] where P=(Fo^2^+2Fc^2^)/3' was
changed to 'calc'. New tag '_refine_ls_weighting_details' was
created. The value of the new tag was set to 'w =
1/[\s^2^(Fo^2^)+(0.0356P)^2^+0.9800P] where P=(Fo^2^+2Fc^2^)/3'.

Automatic conversion script
Id: cif_fix_values 3143 2015-03-26 13:38:13Z robertas 
;
_cod_original_cell_volume 1263.80(10)
_cod_database_code 2007024

loop_
_symmetry_equiv_pos_as_xyz
'x, y, z'
'-x, -y, -z'

loop_
_atom_site_aniso_label
_atom_site_aniso_U_11
_atom_site_aniso_U_22
_atom_site_aniso_U_33
_atom_site_aniso_U_12
_atom_site_aniso_U_13
_atom_site_aniso_U_23
Co1 .02221(9) .02859(11) .02705(10) .00418(8) .00624(8) .00132(8)
O1 .0239(5) .0349(6) .0328(5) .0038(4) .0087(4) .0014(5)
O2 .0421(6) .0415(7) .0443(6) .0022(5) .0269(5) -.0001(5)
O3 .0298(5) .0324(6) .0278(5) .0095(4) .0095(4) .0051(4)
O4 .0381(6) .0494(7) .0330(6) .0170(5) .0143(5) .0138(5)
N1 .0293(6) .0304(7) .0294(6) .0033(5) .0060(5) .0015(5)
N2 .0257(6) .0330(7) .0292(6) .0022(5) .0062(5) .0026(5)
N3 .0253(6) .0322(7) .0340(7) .0046(5) .0093(5) -.0005(6)
N4 .0243(6) .0325(7) .0333(7) .0072(5) .0066(5) .0018(6)
C1 .0419(9) .0332(9) .0402(9) .0089(7) .0080(7) .0016(7)
C2 .0570(11) .0377(10) .0503(11) .0127(9) .0083(9) .0089(8)
C3 .0567(11) .0418(10) .0454(10) .0010(9) .0075(9) .0166(8)
C4 .0415(9) .0432(10) .0350(9) -.0033(8) .0104(7) .0063(8)
C5 .0269(7) .0316(8) .0318(8) -.0014(7) .0055(6) -.0010(7)
C6 .0305(7) .0335(8) .0318(8) .0015(7) .0129(6) .0013(6)
C7 .0294(7) .0323(8) .0314(8) .0060(6) .0081(6) .0028(6)
C8 .0400(9) .0410(9) .0365(9) .0046(8) .0110(7) -.0050(7)
C9 .0439(10) .0383(10) .0480(10) -.0030(8) .0074(8) -.0096(8)
C10 .0406(9) .0417(10) .0507(11) -.0114(8) .0089(8) .0008(8)
C11 .0335(8) .0421(10) .0383(9) -.0041(8) .0094(7) .0034(8)
C12 .0348(8) .0337(9) .0471(9) .0006(7) .0161(7) -.0017(7)
C13 .0417(10) .0432(11) .0597(12) -.0059(8) .0151(9) -.0092(9)
C14 .0410(10) .0578(12) .0480(11) -.0029(9) .0045(9) -.0198(9)
C15 .0390(9) .0565(11) .0322(9) .0075(8) .0077(7) -.0054(8)
C16 .0229(7) .0383(9) .0332(8) .0088(6) .0084(6) -.0032(7)
C17 .0266(7) .0382(9) .0290(7) .0086(7) .0086(6) .0053(6)
C18 .0264(7) .0285(8) .0354(8) .0044(6) .0095(6) .0014(6)
C19 .0370(8) .0398(9) .0421(9) .0068(7) .0175(7) .0018(7)
C20 .0354(8) .0518(11) .0623(11) .0089(8) .0263(8) .0002(9)
C21 .0248(8) .0526(11) .0635(12) .0116(8) .0106(8) -.0008(9)
C22 .0262(8) .0427(10) .0444(10) .0101(7) .0046(7) .0010(8)
O1W .0593(8) .0542(8) .0559(8) .0006(7) .0195(7) -.0018(7)
O2W .0821(9) .0851(11) .0575(8) .0352(8) .0303(7) .0160(8)
O3W .0916(12) .0850(12) .0660(10) .0198(10) .0218(9) .0190(9)
Cl1 .0596(3) .0465(3) .0548(3) .0012(2) .0202(2) .0040(2)
O5 .081(2) .165(3) .155(3) -.025(2) .017(2) -.091(2)
O6 .173(3) .112(2) .133(2) .031(2) .081(2) -.031(2)
O7 .146(3) .110(2) .201(3) .073(2) .073(2) .082(2)
O8 .111(2) .165(3) .139(2) -.031(2) .039(2) .081(2)
O5' .162(7) .118(6) .047(3) -.001(5) .028(4) .017(4)
O6' .134(6) .052(4) .160(7) .008(4) .059(5) .034(4)
O7' .102(4) .130(5) .115(5) .073(4) .041(4) -.016(4)
O8' .044(3) .096(5) .199(8) .004(3) .018(4) .057(5)

loop_
_atom_site_label
_atom_site_fract_x
_atom_site_fract_y
_atom_site_fract_z
_atom_site_U_iso_or_equiv
_atom_site_thermal_displace_type
_atom_site_calc_flag
_atom_site_refinement_flags
_atom_site_occupancy
_atom_site_disorder_group
_atom_site_type_symbol
Co1 .30522(2) .66206(2) .31319(2) .02627(5) Uani d . 1 . Co
O1 .47670(10) .64040(10) .25857(8) .0307(3) Uani d . 1 . O
O2 .49480(10) .61270(10) .09014(9) .0398(3) Uani d . 1 . O
H2H .58110(10) .67660(10) .10013(9) .080 Uiso d R 1 . H
O3 .35810(10) .55130(10) .41347(8) .0295(3) Uani d . 1 . O
O4 .38150(10) .54730(10) .59107(9) .0383(3) Uani d . 1 . O
H4H .46360(10) .51460(10) .59291(9) .080 Uiso d R 1 . H
H3 .23360(10) .96200(10) -.00821(9) .080 Uiso d R 1 . H
N1 .2583(2) .77530(10) .20760(10) .0305(3) Uani d . 1 . N
N2 .1862(2) .54060(10) .20670(10) .0300(3) Uani d . 1 . N
N3 .4546(2) .76690(10) .42580(10) .0305(3) Uani d . 1 . N
N4 .1306(2) .67580(10) .37420(10) .0304(3) Uani d . 1 . N
C1 .1872(2) .8724(2) .20570(10) .0394(5) Uani d . 1 . C
H1 .1487(2) .8864(2) .25910(10) .080 Uiso d R 1 . H
C2 .1740(3) .9453(2) .1251(2) .0498(6) Uani d . 1 . C
H2 .1247(3) 1.0136(2) .1277(2) .080 Uiso d R 1 . H
C3 .2347(3) .9167(2) .0456(2) .0501(6) Uani d . 1 . C
C4 .3069(2) .8165(2) .04660(10) .0408(5) Uani d . 1 . C
H4 .3487(2) .7943(2) -.00110(10) .080 Uiso d R 1 . H
C5 .3178(2) .74730(10) .12930(10) .0315(4) Uani d . 1 . C
C6 .3950(2) .63430(10) .15070(10) .0314(4) Uani d . 1 . C
C7 .2562(2) .53500(10) .13030(10) .0312(4) Uani d . 1 . C
C8 .2100(2) .4465(2) .05230(10) .0396(5) Uani d . 1 . C
H8 .2619(2) .4441(2) .00210(10) .080 Uiso d R 1 . H
C9 .0894(2) .3595(2) .0554(2) .0460(5) Uani d . 1 . C
H9 .0577(2) .2937(2) .0067(2) .080 Uiso d R 1 . H
C10 .0175(2) .3657(2) .1334(2) .0469(5) Uani d . 1 . C
H10 -.0560(2) .3072(2) .1391(2) .080 Uiso d R 1 . H
C11 .0682(2) .4576(2) .20870(10) .0391(5) Uani d . 1 . C
H11 .0251(2) .4645(2) .26170(10) .080 Uiso d R 1 . H
C12 .5546(2) .8612(2) .42040(10) .0382(4) Uani d . 1 . C
H1B .5430(2) .8859(2) .35490(10) .080 Uiso d R 1 . H
C13 .6740(2) .9125(2) .5099(2) .0495(5) Uani d . 1 . C
H13 .7429(2) .9736(2) .5033(2) .080 Uiso d R 1 . H
C14 .6899(2) .8667(2) .6048(2) .0524(6) Uani d . 1 . C
H14 .7698(2) .8925(2) .6642(2) .080 Uiso d R 1 . H
C15 .5852(2) .7707(2) .61090(10) .0435(5) Uani d . 1 . C
H15 .5897(2) .7405(2) .67250(10) .080 Uiso d R 1 . H
C16 .4700(2) .7228(2) .51890(10) .0314(4) Uani d . 1 . C
C17 .3510(2) .6123(2) .50450(10) .0309(4) Uani d . 1 . C
C18 .1776(2) .64680(10) .47450(10) .0301(4) Uani d . 1 . C
C19 .0764(2) .6454(2) .53560(10) .0384(4) Uani d . 1 . C
H19 .1144(2) .6287(2) .60350(10) .080 Uiso d R 1 . H
C20 -.0825(2) .6699(2) .4893(2) .0472(5) Uani d . 1 . C
H20 -.1521(2) .6687(2) .5294(2) .080 Uiso d R 1 . H
C21 -.1334(2) .6961(2) .3858(2) .0474(5) Uani d . 1 . C
H21 -.2394(2) .7077(2) .3534(2) .080 Uiso d R 1 . H
C22 -.0242(2) .6999(2) .3298(2) .0389(5) Uani d . 1 . C
H22 -.0525(2) .7148(2) .2578(2) .080 Uiso d R 1 . H
O1W .7269(2) .78610(10) .08610(10) .0568(4) Uani d . 1 . O
H1WA .7261(2) .84840(10) .12780(10) .080 Uiso d R 1 . H
H1WB .6775(2) .79840(10) .01550(10) .080 Uiso d R 1 . H
O2W .3573(2) .5828(2) .80020(10) .0709(5) Uani d . 1 . O
H2WA .3676(2) .5613(2) .73300(10) .080 Uiso d R 1 . H
H2WB .3940(2) .5237(2) .84490(10) .080 Uiso d R 1 . H
O3W .5612(2) .7958(2) -.12650(10) .0806(6) Uani d . 1 . O
H3WA .5018(2) .8569(2) -.14870(10) .080 Uiso d R 1 . H
H3WB .4887(2) .7315(2) -.15030(10) .080 Uiso d R 1 . H
Cl1 .19539(6) .94477(4) .73286(4) .05360(10) Uani d D 1 . Cl
O5 .3330(4) .9998(4) .8124(3) .144(2) Uani d PD .70 1 O
O6 .2543(5) .8906(3) .6622(3) .1320(10) Uani d PD .70 1 O
O7 .1050(4) 1.0322(3) .6853(3) .1420(10) Uani d PD .70 1 O
O8 .1012(4) .8719(3) .7746(3) .1400(10) Uani d PD .70 1 O
O5' .1330(10) .9447(7) .6235(4) .111(3) Uani d PD .30 2 O
O6' .1880(10) .8269(5) .7589(7) .112(3) Uani d PD .30 2 O
O7' .0984(7) 1.0024(6) .7770(6) .111(2) Uani d PD .30 2 O
O8' .3635(7) .9826(7) .7751(7) .117(3) Uani d PD .30 2 O

loop_
_atom_type_symbol
_atom_type_description
_atom_type_scat_dispersion_real
_atom_type_scat_dispersion_imag
_atom_type_scat_source
C C 0.0033 0.0016 'International Tables Vol C Tables 4.2.6.8 and 6.1.1.4'
H H 0.0000 0.0000 'International Tables Vol C Tables 4.2.6.8 and 6.1.1.4'
N N 0.0061 0.0033 'International Tables Vol C Tables 4.2.6.8 and 6.1.1.4'
O O 0.0106 0.0060 'International Tables Vol C Tables 4.2.6.8 and 6.1.1.4'
Cl Cl 0.1484 0.1585 'International Tables Vol C Tables 4.2.6.8 and 6.1.1.4'
Co Co 0.3494 0.9721 'International Tables Vol C Tables 4.2.6.8 and 6.1.1.4'

loop_
_geom_angle_atom_site_label_1
_geom_angle_atom_site_label_2
_geom_angle_atom_site_label_3
_geom_angle
_geom_angle_publ_flag
O1 Co1 O3 95.13(5) yes
O1 Co1 N1 82.46(5) yes
O1 Co1 N2 83.03(5) yes
O1 Co1 N3 90.15(5) yes
O1 Co1 N4 176.44(5) yes
O3 Co1 N1 177.58(6) yes
O3 Co1 N2 89.99(5) yes
O3 Co1 N3 83.51(5) yes
O3 Co1 N4 81.40(5) yes
N1 Co1 N2 89.74(5) yes
N1 Co1 N3 96.45(6) yes
N1 Co1 N4 101.02(6) yes
N2 Co1 N3 170.13(6) yes
N2 Co1 N4 96.15(6) yes
N3 Co1 N4 90.22(6) yes
C6 O1 Co1 101.41(9) ?
C17 O3 Co1 101.49(9) ?
C1 N1 C5 119.70(15) ?
C1 N1 Co1 130.31(13) ?
C5 N1 Co1 109.91(11) ?
C11 N2 C7 119.84(14) ?
C11 N2 Co1 129.14(12) ?
C7 N2 Co1 110.19(10) ?
C16 N3 C12 119.68(14) ?
C16 N3 Co1 109.99(10) ?
C12 N3 Co1 129.52(12) ?
C18 N4 C22 119.1(2) ?
C18 N4 Co1 110.30(10) ?
C22 N4 Co1 130.43(12) ?
N1 C1 C2 121.2(2) ?
C3 C2 C1 119.0(2) ?
C2 C3 C4 120.1(2) ?
C3 C4 C5 118.4(2) ?
N1 C5 C4 121.5(2) ?
N1 C5 C6 109.52(14) ?
C4 C5 C6 128.9(2) ?
O1 C6 O2 113.34(13) ?
O1 C6 C7 105.50(13) ?
O2 C6 C7 109.80(13) ?
O1 C6 C5 105.85(13) ?
O2 C6 C5 113.92(14) ?
C7 C6 C5 107.94(13) ?
N2 C7 C8 122.2(2) ?
N2 C7 C6 109.42(13) ?
C8 C7 C6 128.2(2) ?
C7 C8 C9 117.9(2) ?
C10 C9 C8 119.8(2) ?
C9 C10 C11 119.5(2) ?
N2 C11 C10 120.8(2) ?
N3 C12 C13 120.6(2) ?
C14 C13 C12 119.4(2) ?
C13 C14 C15 120.1(2) ?
C16 C15 C14 117.7(2) ?
N3 C16 C15 122.4(2) ?
N3 C16 C17 110.23(13) ?
C15 C16 C17 127.3(2) ?
O4 C17 O3 113.13(13) ?
O4 C17 C18 110.57(14) ?
O3 C17 C18 104.96(12) ?
O4 C17 C16 114.37(12) ?
O3 C17 C16 105.31(13) ?
C18 C17 C16 107.90(13) ?
N4 C18 C19 122.68(15) ?
N4 C18 C17 109.82(14) ?
C19 C18 C17 127.45(15) ?
C18 C19 C20 117.9(2) ?
C21 C20 C19 119.8(2) ?
C20 C21 C22 119.4(2) ?
N4 C22 C21 121.1(2) ?
O8 Cl1 O6 114.2(2) ?
O7' Cl1 O5' 109.1(5) ?
O8 Cl1 O7 109.2(2) ?
O6 Cl1 O7 109.8(2) ?
O8 Cl1 O5 110.6(2) ?
O6 Cl1 O5 106.2(2) ?
O7 Cl1 O5 106.5(2) ?
O7' Cl1 O8' 114.3(5) ?
O5' Cl1 O8' 114.4(5) ?
O7' Cl1 O6' 109.1(5) ?
O5' Cl1 O6' 107.3(5) ?
O8' Cl1 O6' 102.2(4) ?

loop_
_geom_bond_atom_site_label_1
_geom_bond_atom_site_label_2
_geom_bond_site_symmetry_2
_geom_bond_distance
_geom_bond_publ_flag
Co1 O1 . 1.8790(10) yes
Co1 O3 . 1.8760(10) yes
Co1 N1 . 1.9410(10) yes
Co1 N2 . 1.9290(10) yes
Co1 N3 . 1.9360(10) yes
Co1 N4 . 1.9440(10) yes
O1 C6 . 1.389(2) yes
O2 C6 . 1.389(2) yes
O2 O1W . 2.706(2) no
O2 O2W 2_666 2.930(2) no
O3 C17 . 1.409(2) yes
O3 O4 2_666 2.641(2) no
O4 C17 . 1.376(2) yes
O4 O2W . 2.890(2) no
N1 C1 . 1.335(2) ?
N1 C5 . 1.347(2) ?
N2 C11 . 1.336(2) ?
N2 C7 . 1.344(2) ?
N3 C16 . 1.337(2) ?
N3 C12 . 1.342(2) ?
N4 C18 . 1.340(2) ?
N4 C22 . 1.344(2) ?
C1 C2 . 1.377(3) ?
C2 C3 . 1.370(3) ?
C3 C4 . 1.373(3) ?
C4 C5 . 1.375(2) ?
C5 C6 . 1.527(2) ?
C6 C7 . 1.526(2) ?
C7 C8 . 1.372(2) ?
C8 C9 . 1.386(3) ?
C9 C10 . 1.375(3) ?
C10 C11 . 1.378(3) ?
C12 C13 . 1.379(2) ?
C13 C14 . 1.367(3) ?
C14 C15 . 1.383(3) ?
C15 C16 . 1.373(2) ?
C16 C17 . 1.525(2) ?
C17 C18 . 1.523(2) ?
C18 C19 . 1.372(3) ?
C19 C20 . 1.380(2) ?
C20 C21 . 1.371(3) ?
C21 C22 . 1.375(3) ?
O1W O3W . 2.767(2) no
O1W O5 2_676 2.960(4) no
O2W O3W 1_556 2.835(3) no
Cl1 O8 . 1.366(3) ?
Cl1 O6 . 1.369(4) ?
Cl1 O7' . 1.377(6) ?
Cl1 O5' . 1.392(5) ?
Cl1 O7 . 1.393(3) ?
Cl1 O5 . 1.399(3) ?
Cl1 O8' . 1.399(6) ?
Cl1 O6' . 1.424(6) ?
